data_7215042
loop_
_publ_author_name
'Fang, Zhenlan'
'Yang, Wenbin'
'He, Jiangang'
'Ding, Kaining'
'Wu, Xiaoyuan'
'Zhang, Qisheng'
'Yu, Rongmin'
'Lu, Canzhong'

_publ_section_title
;
 Solvothermal synthesis of two new coordination polymers: in situ
 heterocycle conversion and N-alkylation, network topologies and
 luminescence properties
;
_journal_issue 14
_journal_name_full CrystEngComm
_journal_page_first 4794
_journal_paper_doi 10.1039/c2ce06747a
_journal_volume 14
_journal_year 2012
_chemical_formula_sum 'C36 H24 Br3 Cu6 N15'
_chemical_formula_weight 1287.67
_chemical_name_systematic
;
?
;
_space_group_IT_number 43
_symmetry_cell_setting orthorhombic
_symmetry_space_group_name_Hall 'F 2 -2d'
_symmetry_space_group_name_H-M 'F d d 2'
_atom_sites_solution_hydrogens geom
_atom_sites_solution_primary direct
_atom_sites_solution_secondary difmap
_audit_creation_method SHELXL-97
_cell_angle_alpha 90.00
_cell_angle_beta 90.00
_cell_angle_gamma 90.00
_cell_formula_units_Z 8
_cell_length_a 31.754(12)
_cell_length_b 10.712(4)
_cell_length_c 21.206(8)
_cell_measurement_temperature 293(2)
_cell_volume 7213(5)
_computing_structure_refinement 'SHELXL-97 (Sheldrick, 1997)'
_computing_structure_solution 'SHELXS-97 (Sheldrick, 1990)'
_diffrn_ambient_temperature 293(2)
_diffrn_measured_fraction_theta_full 0.999
_diffrn_measured_fraction_theta_max 0.999
_diffrn_radiation_monochromator graphite
_diffrn_radiation_source 'fine-focus sealed tube'
_diffrn_radiation_type MoK\a
_diffrn_radiation_wavelength 0.71073
_diffrn_reflns_av_R_equivalents 0.0447
_diffrn_reflns_av_sigmaI/netI 0.0364
_diffrn_reflns_limit_h_max 41
_diffrn_reflns_limit_h_min -41
_diffrn_reflns_limit_k_max 13
_diffrn_reflns_limit_k_min -13
_diffrn_reflns_limit_l_max 14
_diffrn_reflns_limit_l_min -27
_diffrn_reflns_number 13795
_diffrn_reflns_theta_full 27.47
_diffrn_reflns_theta_max 27.47
_diffrn_reflns_theta_min 2.31
_exptl_absorpt_coefficient_mu 6.855
_exptl_absorpt_correction_T_max 1.0000
_exptl_absorpt_correction_T_min 0.7469
_exptl_absorpt_correction_type multi-scan
_exptl_crystal_colour red
_exptl_crystal_density_diffrn 2.372
_exptl_crystal_density_method 'not measured'
_exptl_crystal_description block
_exptl_crystal_F_000 4992
_exptl_crystal_size_max 0.23
_exptl_crystal_size_mid 0.15
_exptl_crystal_size_min 0.12
_refine_diff_density_max 1.267
_refine_diff_density_min -1.798
_refine_diff_density_rms 0.184
_refine_ls_abs_structure_details 'Flack H D (1983), Acta Cryst. A39, 876-881'
_refine_ls_abs_structure_Flack 0.12(4)
_refine_ls_extinction_method none
_refine_ls_goodness_of_fit_ref 1.022
_refine_ls_hydrogen_treatment constr
_refine_ls_matrix_type full
_refine_ls_number_parameters 232
_refine_ls_number_reflns 3271
_refine_ls_number_restraints 1
_refine_ls_restrained_S_all 1.022
_refine_ls_R_factor_all 0.0708
_refine_ls_R_factor_gt 0.0633
_refine_ls_shift/su_max 0.000
_refine_ls_shift/su_mean 0.000
_refine_ls_structure_factor_coef Fsqd
_refine_ls_weighting_details 'calc w=1/[\s^2^(Fo^2^)+(0.0993P)^2^+215.4288P] where P=(Fo^2^+2Fc^2^)/3'
_refine_ls_weighting_scheme calc
_refine_ls_wR_factor_gt 0.1752
_refine_ls_wR_factor_ref 0.1831
_reflns_number_gt 2909
_reflns_number_total 3271
_reflns_threshold_expression >2sigma(I)
_cod_data_source_file c2ce06747a.txt
_cod_data_source_block 2
_cod_depositor_comments
;
The following automatic conversions were performed:

'_exptl_absorpt_correction_type' value 'Multi-scan' changed to
'multi-scan' according to
/usr/data/users/saulius/automatic-downloads/retrospective/RSC/lib/dictionaries/cif_core.dic
dictionary named 'cif_core.dic' version 2.4.2 from 2011-04-26.

Automatic conversion script
Id: cif_fix_values 2281 2013-09-26 08:29:07Z andrius 
;
_cod_original_sg_symbol_H-M Fdd2
_cod_database_code 7215042

loop_
_symmetry_equiv_pos_as_xyz
'x, y, z'
'-x, -y, z'
'-x+1/4, y+1/4, z+1/4'
'x+1/4, -y+1/4, z+1/4'
'x, y+1/2, z+1/2'
'-x, -y+1/2, z+1/2'
'-x+1/4, y+3/4, z+3/4'
'x+1/4, -y+3/4, z+3/4'
'x+1/2, y, z+1/2'
'-x+1/2, -y, z+1/2'
'-x+3/4, y+1/4, z+3/4'
'x+3/4, -y+1/4, z+3/4'
'x+1/2, y+1/2, z'
'-x+1/2, -y+1/2, z'
'-x+3/4, y+3/4, z+1/4'
'x+3/4, -y+3/4, z+1/4'

loop_
_atom_site_label
_atom_site_type_symbol
_atom_site_fract_x
_atom_site_fract_y
_atom_site_fract_z
_atom_site_U_iso_or_equiv
_atom_site_adp_type
_atom_site_occupancy
_atom_site_symmetry_multiplicity
_atom_site_calc_flag
_atom_site_refinement_flags
Cu1 Cu 0.19640(4) -0.26073(15) 0.70754(8) 0.0364(4) Uani 1 1 d .
Cu2 Cu 0.22165(5) -0.49202(16) 0.82317(8) 0.0436(4) Uani 1 1 d .
Cu3 Cu 0.11724(4) -0.47999(14) 0.82668(8) 0.0343(4) Uani 1 1 d .
Br1 Br 0.2500 -0.2500 0.79723(10) 0.0403(5) Uani 1 2 d S
Br2 Br 0.16855(4) -0.49163(12) 0.73515(8) 0.0450(4) Uani 1 1 d .
N3 N 0.1907(3) -0.4850(8) 0.9019(5) 0.0282(6) Uani 1 1 d .
N2 N 0.1480(3) -0.5185(9) 0.9011(5) 0.0282(6) Uani 1 1 d .
N1 N 0.1684(2) -0.4993(8) 1.0015(6) 0.0282(6) Uani 1 1 d .
N4 N 0.3166(2) -0.3389(8) 1.0400(5) 0.0282(6) Uani 1 1 d .
N5 N 0.0201(2) -0.6695(9) 1.0336(5) 0.0282(6) Uani 1 1 d .
N7 N 0.0221(2) -0.0160(9) 0.8791(5) 0.0282(6) Uani 1 1 d .
N8 N 0.0000 0.0000 0.7765(8) 0.0282(6) Uani 1 2 d S
N6 N 0.1467(3) -0.1688(9) 0.7434(5) 0.0282(6) Uani 1 1 d .
C5 C 0.3106(3) -0.3422(13) 0.9769(7) 0.040(3) Uani 1 1 d .
H2 H 0.3317 -0.3100 0.9495 0.048 Uiso 1 1 calc R
C4 C 0.2737(3) -0.3926(12) 0.9517(6) 0.038(3) Uani 1 1 d .
H13 H 0.2709 -0.3966 0.9071 0.045 Uiso 1 1 calc R
C3 C 0.2416(3) -0.4361(10) 0.9882(6) 0.029(2) Uani 1 1 d .
C2 C 0.2480(3) -0.4349(11) 1.0526(7) 0.034(3) Uani 1 1 d .
H5 H 0.2267 -0.4650 1.0802 0.041 Uiso 1 1 calc R
C1 C 0.2861(3) -0.3888(10) 1.0771(7) 0.036(3) Uani 1 1 d .
H18 H 0.2907 -0.3928 1.1213 0.043 Uiso 1 1 calc R
C6 C 0.2006(3) -0.4731(10) 0.9641(6) 0.026(2) Uani 1 1 d .
C7 C 0.1370(3) -0.5255(10) 0.9618(6) 0.024(2) Uani 1 1 d .
C8 C 0.0953(3) -0.5692(10) 0.9837(6) 0.029(2) Uani 1 1 d .
C9 C 0.0834(4) -0.5466(11) 1.0463(7) 0.038(3) Uani 1 1 d .
H14 H 0.1006 -0.4972 1.0732 0.046 Uiso 1 1 calc R
C10 C 0.0457(4) -0.5983(13) 1.0686(7) 0.043(3) Uani 1 1 d .
H12 H 0.0378 -0.5818 1.1110 0.052 Uiso 1 1 calc R
C11 C 0.0311(4) -0.6863(12) 0.9735(6) 0.036(3) Uani 1 1 d .
H17 H 0.0133 -0.7357 0.9476 0.043 Uiso 1 1 calc R
C12 C 0.0674(4) -0.6353(13) 0.9464(6) 0.040(3) Uani 1 1 d .
H15 H 0.0729 -0.6460 0.9027 0.048 Uiso 1 1 calc R
C13 C 0.1417(3) -0.1629(11) 0.8054(6) 0.034(3) Uani 1 1 d .
H1 H 0.1635 -0.1938 0.8317 0.041 Uiso 1 1 calc R
C14 C 0.1055(3) -0.1130(11) 0.8338(7) 0.036(3) Uani 1 1 d .
H16 H 0.1031 -0.1094 0.8784 0.043 Uiso 1 1 calc R
C15 C 0.0729(3) -0.0681(9) 0.7949(6) 0.022(2) Uani 1 1 d .
C18 C 0.0319(3) -0.0242(9) 0.8190(6) 0.022(2) Uani 1 1 d .
C16 C 0.0809(4) -0.0669(13) 0.7302(6) 0.036(3) Uani 1 1 d .
H7 H 0.0616 -0.0280 0.7021 0.043 Uiso 1 1 calc R
C17 C 0.1163(3) -0.1218(11) 0.7077(6) 0.032(2) Uani 1 1 d .
H11 H 0.1196 -0.1268 0.6632 0.038 Uiso 1 1 calc R

loop_
_atom_site_aniso_label
_atom_site_aniso_U_11
_atom_site_aniso_U_22
_atom_site_aniso_U_33
_atom_site_aniso_U_23
_atom_site_aniso_U_13
_atom_site_aniso_U_12
Cu1 0.0193(6) 0.0593(10) 0.0305(9) -0.0092(7) 0.0056(6) 0.0003(6)
Cu2 0.0219(6) 0.0763(11) 0.0328(10) -0.0081(9) 0.0044(7) 0.0017(6)
Cu3 0.0238(6) 0.0456(7) 0.0336(9) 0.0079(7) -0.0091(6) 0.0008(5)
Br1 0.0313(9) 0.0521(11) 0.0374(12) 0.000 0.000 -0.0007(6)
Br2 0.0354(7) 0.0542(8) 0.0453(10) 0.0037(6) 0.0000(6) -0.0006(5)
N3 0.0161(12) 0.0390(15) 0.0294(17) 0.0021(15) 0.0004(14) -0.0009(14)
N2 0.0161(12) 0.0390(15) 0.0294(17) 0.0021(15) 0.0004(14) -0.0009(14)
N1 0.0161(12) 0.0390(15) 0.0294(17) 0.0021(15) 0.0004(14) -0.0009(14)
N4 0.0161(12) 0.0390(15) 0.0294(17) 0.0021(15) 0.0004(14) -0.0009(14)
N5 0.0161(12) 0.0390(15) 0.0294(17) 0.0021(15) 0.0004(14) -0.0009(14)
N7 0.0161(12) 0.0390(15) 0.0294(17) 0.0021(15) 0.0004(14) -0.0009(14)
N8 0.0161(12) 0.0390(15) 0.0294(17) 0.0021(15) 0.0004(14) -0.0009(14)
N6 0.0161(12) 0.0390(15) 0.0294(17) 0.0021(15) 0.0004(14) -0.0009(14)
C5 0.016(4) 0.064(8) 0.040(8) -0.001(6) 0.008(5) -0.003(5)
C4 0.026(5) 0.058(7) 0.029(7) 0.006(6) 0.001(5) -0.009(5)
C3 0.016(4) 0.028(5) 0.041(7) 0.003(5) -0.011(5) 0.002(4)
C2 0.018(4) 0.041(6) 0.042(8) 0.001(6) 0.002(5) -0.007(4)
C1 0.031(5) 0.042(6) 0.035(7) 0.013(5) -0.009(5) -0.009(5)
C6 0.025(5) 0.035(5) 0.019(6) 0.007(4) 0.001(4) -0.005(4)
C7 0.016(4) 0.031(4) 0.026(6) 0.007(4) -0.010(4) 0.001(4)
C8 0.030(5) 0.037(5) 0.018(5) 0.004(4) 0.002(5) -0.004(4)
C9 0.033(6) 0.041(6) 0.040(7) -0.001(5) 0.002(5) -0.016(5)
C10 0.033(5) 0.065(8) 0.032(7) 0.001(6) 0.011(6) -0.009(5)
C11 0.029(5) 0.055(7) 0.023(6) -0.006(5) -0.008(5) -0.007(5)
C12 0.033(5) 0.069(8) 0.018(6) -0.008(6) 0.001(5) -0.013(6)
C13 0.023(5) 0.050(6) 0.030(7) 0.000(5) 0.005(5) 0.013(4)
C14 0.023(5) 0.053(6) 0.031(7) 0.003(5) 0.006(5) 0.013(4)
C15 0.019(4) 0.025(4) 0.024(6) 0.005(4) 0.005(4) 0.002(3)
C18 0.015(4) 0.027(4) 0.026(6) -0.003(4) 0.001(4) 0.007(4)
C16 0.035(6) 0.056(7) 0.016(6) -0.001(5) 0.001(5) 0.003(5)
C17 0.027(5) 0.051(7) 0.018(6) -0.002(5) 0.007(4) 0.014(5)

loop_
_atom_type_symbol
_atom_type_description
_atom_type_scat_dispersion_real
_atom_type_scat_dispersion_imag
_atom_type_scat_source
C C 0.0033 0.0016 'International Tables Vol C Tables 4.2.6.8 and 6.1.1.4'
H H 0.0000 0.0000 'International Tables Vol C Tables 4.2.6.8 and 6.1.1.4'
N N 0.0061 0.0033 'International Tables Vol C Tables 4.2.6.8 and 6.1.1.4'
Cu Cu 0.3201 1.2651 'International Tables Vol C Tables 4.2.6.8 and 6.1.1.4'
Br Br -0.2901 2.4595 'International Tables Vol C Tables 4.2.6.8 and 6.1.1.4'

loop_
_geom_angle_atom_site_label_1
_geom_angle_atom_site_label_2
_geom_angle_atom_site_label_3
_geom_angle
_geom_angle_site_symmetry_1
_geom_angle_site_symmetry_3
N7 Cu1 N6 138.0(4) 7_544 .
N7 Cu1 Br1 107.2(3) 7_544 .
N6 Cu1 Br1 102.7(3) . .
N7 Cu1 Br2 109.2(3) 7_544 .
N6 Cu1 Br2 96.3(3) . .
Br1 Cu1 Br2 95.64(7) . .
N3 Cu2 N5 140.6(4) . 8_534
N3 Cu2 Br2 107.4(3) . .
N5 Cu2 Br2 101.9(3) 8_534 .
N3 Cu2 Br1 107.2(3) . .
N5 Cu2 Br1 96.3(3) 8_534 .
Br2 Cu2 Br1 93.91(7) . .
N2 Cu3 N4 147.6(4) . 12_444
N2 Cu3 Br2 107.1(3) . .
N4 Cu3 Br2 104.2(3) 12_444 .
Cu1 Br1 Cu1 83.78(10) . 14_545
Cu1 Br1 Cu2 113.72(6) . 14_545
Cu1 Br1 Cu2 83.71(6) 14_545 14_545
Cu1 Br1 Cu2 83.71(6) . .
Cu1 Br1 Cu2 113.72(6) 14_545 .
Cu2 Br1 Cu2 157.33(11) 14_545 .
Cu2 Br2 Cu3 82.12(8) . .
Cu2 Br2 Cu1 86.72(7) . .
Cu3 Br2 Cu1 109.41(7) . .
C6 N3 N2 104.9(9) . .
C6 N3 Cu2 136.1(8) . .
N2 N3 Cu2 118.1(8) . .
C7 N2 N3 104.8(9) . .
C7 N2 Cu3 132.7(7) . .
N3 N2 Cu3 116.7(7) . .
C6 N1 C7 104.1(11) . .
C5 N4 C1 117.6(10) . .
C5 N4 Cu3 121.6(7) . 4_545
C1 N4 Cu3 120.7(9) . 4_545
C11 N5 C10 116.6(10) . .
C11 N5 Cu2 122.8(8) . 16_435
C10 N5 Cu2 120.3(9) . 16_435
C18 N7 N7 104.3(5) . 2
C18 N7 Cu1 135.2(7) . 3
N7 N7 Cu1 119.6(3) 2 3
C18 N8 C18 98.5(14) . 2
C13 N6 C17 117.4(9) . .
C13 N6 Cu1 119.6(7) . .
C17 N6 Cu1 122.8(8) . .
N4 C5 C4 120.4(11) . .
N4 C5 H2 119.8 . .
C4 C5 H2 119.8 . .
C3 C4 C5 122.9(13) . .
C3 C4 H13 118.5 . .
C5 C4 H13 118.5 . .
C4 C3 C2 116.6(10) . .
C4 C3 C6 124.4(12) . .
C2 C3 C6 118.8(10) . .
C3 C2 C1 119.7(11) . .
C3 C2 H5 120.1 . .
C1 C2 H5 120.1 . .
N4 C1 C2 122.5(12) . .
N4 C1 H18 118.7 . .
C2 C1 H18 118.7 . .
N1 C6 N3 112.5(10) . .
N1 C6 C3 122.6(11) . .
N3 C6 C3 124.9(10) . .
N2 C7 N1 113.7(9) . .
N2 C7 C8 123.6(9) . .
N1 C7 C8 122.5(11) . .
C12 C8 C9 117.4(10) . .
C12 C8 C7 123.7(11) . .
C9 C8 C7 118.9(10) . .
C8 C9 C10 118.7(11) . .
C8 C9 H14 120.6 . .
C10 C9 H14 120.6 . .
N5 C10 C9 123.8(13) . .
N5 C10 H12 118.1 . .
C9 C10 H12 118.1 . .
N5 C11 C12 123.8(11) . .
N5 C11 H17 118.1 . .
C12 C11 H17 118.1 . .
C8 C12 C11 119.4(11) . .
C8 C12 H15 120.3 . .
C11 C12 H15 120.3 . .
N6 C13 C14 122.9(11) . .
N6 C13 H1 118.6 . .
C14 C13 H1 118.6 . .
C13 C14 C15 118.8(12) . .
C13 C14 H16 120.6 . .
C15 C14 H16 120.6 . .
C16 C15 C14 116.3(10) . .
C16 C15 C18 119.9(10) . .
C14 C15 C18 123.8(11) . .
N7 C18 N8 116.4(9) . .
N7 C18 C15 124.5(10) . .
N8 C18 C15 118.8(11) . .
C17 C16 C15 119.5(11) . .
C17 C16 H7 120.2 . .
C15 C16 H7 120.2 . .
N6 C17 C16 124.6(12) . .
N6 C17 H11 117.7 . .
C16 C17 H11 117.7 . .

loop_
_geom_bond_atom_site_label_1
_geom_bond_atom_site_label_2
_geom_bond_distance
_geom_bond_site_symmetry_2
Cu1 N7 1.942(11) 7_544
Cu1 N6 2.010(9) .
Cu1 Br1 2.555(2) .
Cu1 Br2 2.691(2) .
Cu2 N3 1.938(11) .
Cu2 N5 1.992(9) 8_534
Cu2 Br2 2.515(2) .
Cu2 Br1 2.799(2) .
Cu3 N2 1.902(10) .
Cu3 N4 1.933(9) 12_444
Cu3 Br2 2.537(2) .
Br1 Cu1 2.555(2) 14_545
Br1 Cu2 2.799(2) 14_545
N3 C6 1.363(16) .
N3 N2 1.404(12) .
N2 C7 1.335(15) .
N1 C6 1.324(14) .
N1 C7 1.336(14) .
N4 C5 1.352(16) .
N4 C1 1.357(15) .
N4 Cu3 1.933(9) 4_545
N5 C11 1.333(15) .
N5 C10 1.339(16) .
N5 Cu2 1.992(9) 16_435
N7 C18 1.315(16) .
N7 N7 1.445(16) 2
N7 Cu1 1.942(11) 3
N8 C18 1.382(15) .
N8 C18 1.382(15) 2
N6 C13 1.325(16) .
N6 C17 1.327(14) .
C5 C4 1.398(16) .
C5 H2 0.9500 .
C4 C3 1.363(16) .
C4 H13 0.9500 .
C3 C2 1.382(19) .
C3 C6 1.452(14) .
C2 C1 1.407(14) .
C2 H5 0.9500 .
C1 H18 0.9500 .
C7 C8 1.481(14) .
C8 C12 1.382(16) .
C8 C9 1.401(17) .
C9 C10 1.403(15) .
C9 H14 0.9500 .
C10 H12 0.9500 .
C11 C12 1.401(16) .
C11 H17 0.9500 .
C12 H15 0.9500 .
C13 C14 1.401(14) .
C13 H1 0.9500 .
C14 C15 1.409(15) .
C14 H16 0.9500 .
C15 C16 1.397(16) .
C15 C18 1.473(13) .
C16 C17 1.356(15) .
C16 H7 0.9500 .
C17 H11 0.9500 .
